data_4315217
loop_
_publ_author_name
'Aalo K. Gupta'
'William B. Tolman'

_publ_contact_author_address
;Department of Chemistry and Center for Metals in Biocatalysis
University of Minnesota
207 Pleasant Street SE
Minneapolis, Minnesota 55455 (USA)
;
_publ_contact_author_email tolman@umn.edu
_publ_contact_author_fax '(+1) 612-624-7029'
_publ_contact_author_name 'Professor William B. Tolman'
_publ_contact_author_phone '(+1) 612-625-4061'
_publ_section_title
;
 Copper/\a-Ketocarboxylate Chemistry With Supporting Peralkylated
 Diamines: Reactivity of Copper(I) Complexes and Dicopper-Oxygen
 Intermediates
;
_journal_name_full 'Inorganic Chemistry'
_journal_page_first 3531
_journal_page_last 3539
_journal_paper_doi 10.1021/ic100032n
_journal_volume 49
_journal_year 2010
_chemical_formula_moiety 'C20 H33 Cu N2 O3'
_chemical_formula_sum 'C20 H33 Cu N2 O3'
_chemical_formula_weight 413.02
_chemical_name_common 07223
_chemical_name_systematic
; 
 ? 
;
_space_group_IT_number 4
_symmetry_cell_setting monoclinic
_symmetry_space_group_name_Hall 'P 2yb'
_symmetry_space_group_name_H-M 'P 1 21 1'
_atom_sites_solution_hydrogens geom
_atom_sites_solution_primary direct
_atom_sites_solution_secondary difmap
_audit_creation_method SHELXL-97
_cell_angle_alpha 90.00
_cell_angle_beta 97.540(2)
_cell_angle_gamma 90.00
_cell_formula_units_Z 2
_cell_length_a 9.7882(6)
_cell_length_b 10.3914(6)
_cell_length_c 10.3951(7)
_cell_measurement_reflns_used 2382
_cell_measurement_temperature 173(2)
_cell_measurement_theta_max 24.94
_cell_measurement_theta_min 2.69
_cell_volume 1048.18(11)
_computing_cell_refinement 'SAINT, Bruker'
_computing_data_collection 'SMART, Bruker'
_computing_data_reduction 'SAINT, Bruker'
_computing_molecular_graphics 'SHELXTL, Bruker'
_computing_publication_material 'Bruker SHELXTL'
_computing_structure_refinement 'SHELXL-97 (Sheldrick, 1997)'
_computing_structure_solution 'SHELXS-97 (Sheldrick, 1990)'
_diffrn_ambient_temperature 173(2)
_diffrn_measured_fraction_theta_full 1.000
_diffrn_measured_fraction_theta_max 1.000
_diffrn_measurement_device_type 'Bruker SMART Platform CCD'
_diffrn_measurement_method 'area detector, omega scans per phi'
_diffrn_radiation_monochromator graphite
_diffrn_radiation_source 'normal-focus sealed tube'
_diffrn_radiation_type MoK\a
_diffrn_radiation_wavelength 0.71073
_diffrn_reflns_av_R_equivalents 0.0328
_diffrn_reflns_av_sigmaI/netI 0.0385
_diffrn_reflns_limit_h_max 11
_diffrn_reflns_limit_h_min -11
_diffrn_reflns_limit_k_max 12
_diffrn_reflns_limit_k_min -12
_diffrn_reflns_limit_l_max 12
_diffrn_reflns_limit_l_min -12
_diffrn_reflns_number 10469
_diffrn_reflns_theta_full 25.06
_diffrn_reflns_theta_max 25.06
_diffrn_reflns_theta_min 1.98
_exptl_absorpt_coefficient_mu 1.062
_exptl_absorpt_correction_T_max 0.9012
_exptl_absorpt_correction_T_min 0.6187
_exptl_absorpt_correction_type multi-scan
_exptl_absorpt_process_details 'SADABS, R. Blessing, 1995'
_exptl_crystal_colour yellow
_exptl_crystal_density_diffrn 1.309
_exptl_crystal_density_meas 0
_exptl_crystal_density_method 'not measured'
_exptl_crystal_description plate
_exptl_crystal_F_000 440
_exptl_crystal_size_max 0.50
_exptl_crystal_size_mid 0.40
_exptl_crystal_size_min 0.10
_refine_diff_density_max 0.307
_refine_diff_density_min -0.181
_refine_diff_density_rms 0.040
_refine_ls_abs_structure_details 'Flack H D (1983), Acta Cryst. A39, 876-881'
_refine_ls_abs_structure_Flack 0.186(10)
_refine_ls_extinction_method none
_refine_ls_goodness_of_fit_ref 1.007
_refine_ls_hydrogen_treatment constr
_refine_ls_matrix_type full
_refine_ls_number_parameters 244
_refine_ls_number_reflns 3708
_refine_ls_number_restraints 1
_refine_ls_restrained_S_all 1.006
_refine_ls_R_factor_all 0.0309
_refine_ls_R_factor_gt 0.0249
_refine_ls_shift/su_max 0.000
_refine_ls_shift/su_mean 0.000
_refine_ls_structure_factor_coef Fsqd
_refine_ls_weighting_details 'calc w=1/[\s^2^(Fo^2^)+(0.0346P)^2^+0.0000P] where P=(Fo^2^+2Fc^2^)/3'
_refine_ls_weighting_scheme calc
_refine_ls_wR_factor_gt 0.0599
_refine_ls_wR_factor_ref 0.0632
_reflns_number_gt 3394
_reflns_number_total 3708
_reflns_threshold_expression >2sigma(I)
_cod_data_source_file ic100032n_si_003_3.cif
_cod_data_source_block 07223m
_cod_database_code 4315217

loop_
_symmetry_equiv_pos_as_xyz
'x, y, z'
'-x, y+1/2, -z'

loop_
_atom_site_label
_atom_site_type_symbol
_atom_site_fract_x
_atom_site_fract_y
_atom_site_fract_z
_atom_site_U_iso_or_equiv
_atom_site_adp_type
_atom_site_occupancy
_atom_site_symmetry_multiplicity
_atom_site_calc_flag
_atom_site_refinement_flags
_atom_site_disorder_assembly
_atom_site_disorder_group
Cu1 Cu 0.82316(2) 0.87971(3) 0.40703(2) 0.02825(9) Uani 1 1 d . . .
O1 O 0.82630(16) 0.69947(16) 0.36109(16) 0.0305(4) Uani 1 1 d . . .
N2 N 0.92626(19) 1.02296(18) 0.30372(18) 0.0261(4) Uani 1 1 d . . .
O2 O 0.59877(17) 0.72300(17) 0.31120(19) 0.0440(5) Uani 1 1 d . . .
C13 C 0.7059(2) 0.6601(2) 0.3203(2) 0.0275(5) Uani 1 1 d . . .
N1 N 0.75394(19) 1.02668(18) 0.51232(18) 0.0266(4) Uani 1 1 d . . .
C4 C 0.7692(3) 0.9976(2) 0.6568(2) 0.0308(5) Uani 1 1 d . . .
C2 C 0.8628(3) 1.1432(2) 0.3424(2) 0.0321(6) Uani 1 1 d . . .
H2A H 0.7766 1.1571 0.2865 0.038 Uiso 1 1 calc R . .
H2B H 0.9234 1.2148 0.3301 0.038 Uiso 1 1 calc R . .
C11 C 0.9833(2) 0.8837(4) 0.1259(2) 0.0371(5) Uani 1 1 d . . .
H11A H 1.0807 0.8986 0.1446 0.056 Uiso 1 1 calc R . .
H11B H 0.9602 0.8639 0.0355 0.056 Uiso 1 1 calc R . .
H11C H 0.9581 0.8128 0.1771 0.056 Uiso 1 1 calc R . .
C12 C 0.9559(3) 1.1197(3) 0.0856(2) 0.0384(6) Uani 1 1 d . . .
H12A H 1.0502 1.1378 0.1183 0.058 Uiso 1 1 calc R . .
H12B H 0.9001 1.1934 0.0983 0.058 Uiso 1 1 calc R . .
H12C H 0.9486 1.1002 -0.0053 0.058 Uiso 1 1 calc R . .
C8 C 1.0732(2) 1.0221(3) 0.3601(3) 0.0386(6) Uani 1 1 d . . .
H8A H 1.1222 1.0864 0.3180 0.058 Uiso 1 1 calc R . .
H8B H 1.1121 0.9390 0.3476 0.058 Uiso 1 1 calc R . .
H8C H 1.0807 1.0406 0.4513 0.058 Uiso 1 1 calc R . .
C7 C 0.6788(3) 0.8834(4) 0.6788(2) 0.0502(6) Uani 1 1 d . . .
H7A H 0.5837 0.9064 0.6555 0.075 Uiso 1 1 calc R . .
H7B H 0.6940 0.8591 0.7687 0.075 Uiso 1 1 calc R . .
H7C H 0.7012 0.8125 0.6263 0.075 Uiso 1 1 calc R . .
C1 C 0.8348(3) 1.1414(2) 0.4834(2) 0.0329(6) Uani 1 1 d . . .
H1A H 0.9219 1.1417 0.5400 0.039 Uiso 1 1 calc R . .
H1B H 0.7848 1.2185 0.5010 0.039 Uiso 1 1 calc R . .
C9 C 0.9058(2) 1.0038(2) 0.1585(2) 0.0288(5) Uani 1 1 d . . .
C3 C 0.6070(3) 1.0484(3) 0.4577(3) 0.0398(6) Uani 1 1 d . . .
H3A H 0.5693 1.1165 0.5047 0.060 Uiso 1 1 calc R . .
H3B H 0.5553 0.9710 0.4655 0.060 Uiso 1 1 calc R . .
H3C H 0.6018 1.0718 0.3679 0.060 Uiso 1 1 calc R . .
C14 C 0.6926(2) 0.5193(2) 0.2785(3) 0.0318(6) Uani 1 1 d . . .
C10 C 0.7521(3) 0.9821(3) 0.1143(2) 0.0362(6) Uani 1 1 d . . .
H10A H 0.7190 0.9141 0.1645 0.054 Uiso 1 1 calc R . .
H10B H 0.7387 0.9589 0.0241 0.054 Uiso 1 1 calc R . .
H10C H 0.7023 1.0597 0.1265 0.054 Uiso 1 1 calc R . .
C5 C 0.9188(3) 0.9601(3) 0.6999(3) 0.0437(7) Uani 1 1 d . . .
H5A H 0.9448 0.8922 0.6454 0.066 Uiso 1 1 calc R . .
H5B H 0.9286 0.9311 0.7883 0.066 Uiso 1 1 calc R . .
H5C H 0.9771 1.0334 0.6932 0.066 Uiso 1 1 calc R . .
C6 C 0.7304(3) 1.1126(3) 0.7360(2) 0.0403(6) Uani 1 1 d . . .
H6A H 0.6364 1.1364 0.7080 0.060 Uiso 1 1 calc R . .
H6B H 0.7897 1.1839 0.7236 0.060 Uiso 1 1 calc R . .
H6C H 0.7407 1.0900 0.8263 0.060 Uiso 1 1 calc R . .
O3 O 0.7001(2) 0.43452(18) 0.36059(17) 0.0478(5) Uani 1 1 d . . .
C15 C 0.6640(2) 0.4904(2) 0.1377(3) 0.0283(5) Uani 1 1 d . . .
C20 C 0.6767(2) 0.5852(2) 0.0444(3) 0.0343(6) Uani 1 1 d . . .
H20A H 0.7034 0.6682 0.0700 0.041 Uiso 1 1 calc R . .
C16 C 0.6215(2) 0.3671(3) 0.0965(2) 0.0336(5) Uani 1 1 d . . .
H16A H 0.6118 0.3033 0.1573 0.040 Uiso 1 1 calc R . .
C18 C 0.6072(3) 0.4326(3) -0.1255(3) 0.0413(7) Uani 1 1 d . . .
H18A H 0.5879 0.4131 -0.2134 0.050 Uiso 1 1 calc R . .
C19 C 0.6492(3) 0.5549(3) -0.0868(3) 0.0415(7) Uani 1 1 d . . .
H19A H 0.6592 0.6175 -0.1488 0.050 Uiso 1 1 calc R . .
C17 C 0.5939(3) 0.3397(2) -0.0344(3) 0.0393(7) Uani 1 1 d . . .
H17A H 0.5659 0.2573 -0.0609 0.047 Uiso 1 1 calc R . .

loop_
_atom_site_aniso_label
_atom_site_aniso_U_11
_atom_site_aniso_U_22
_atom_site_aniso_U_33
_atom_site_aniso_U_23
_atom_site_aniso_U_13
_atom_site_aniso_U_12
Cu1 0.03544(15) 0.01806(13) 0.02991(14) -0.00258(15) -0.00065(10) -0.00169(16)
O1 0.0319(9) 0.0204(9) 0.0372(9) -0.0035(7) -0.0023(7) -0.0021(7)
N2 0.0286(10) 0.0239(10) 0.0250(10) -0.0007(8) 0.0009(8) -0.0009(8)
O2 0.0297(10) 0.0294(10) 0.0704(13) -0.0064(9) -0.0022(8) 0.0019(8)
C13 0.0336(13) 0.0214(13) 0.0263(12) 0.0004(9) -0.0006(10) -0.0005(10)
N1 0.0308(10) 0.0244(10) 0.0249(10) -0.0011(8) 0.0044(8) -0.0006(8)
C4 0.0370(13) 0.0303(14) 0.0254(13) -0.0005(10) 0.0051(10) 0.0028(11)
C2 0.0478(15) 0.0156(12) 0.0332(14) 0.0015(10) 0.0069(11) -0.0020(11)
C11 0.0454(12) 0.0355(12) 0.0308(11) 0.0005(18) 0.0063(9) -0.0044(19)
C12 0.0429(15) 0.0408(16) 0.0323(13) 0.0064(12) 0.0075(11) -0.0062(12)
C8 0.0320(13) 0.0492(17) 0.0334(14) 0.0003(12) 0.0002(11) -0.0070(12)
C7 0.0622(15) 0.0496(15) 0.0412(13) 0.004(2) 0.0166(11) -0.010(2)
C1 0.0464(15) 0.0203(12) 0.0316(14) -0.0050(10) 0.0043(11) -0.0016(11)
C9 0.0355(13) 0.0275(13) 0.0237(13) -0.0002(10) 0.0046(10) -0.0046(11)
C3 0.0311(14) 0.0511(18) 0.0347(14) -0.0036(13) -0.0045(11) 0.0045(12)
C14 0.0268(12) 0.0244(13) 0.0423(15) 0.0010(11) -0.0035(11) 0.0011(10)
C10 0.0416(15) 0.0388(15) 0.0263(13) 0.0019(11) -0.0037(11) -0.0060(12)
C5 0.0480(16) 0.0469(17) 0.0351(14) 0.0069(13) 0.0016(12) 0.0182(13)
C6 0.0459(15) 0.0479(17) 0.0268(13) -0.0062(12) 0.0038(11) 0.0108(13)
O3 0.0703(13) 0.0239(9) 0.0439(11) 0.0059(9) -0.0123(9) -0.0057(9)
C15 0.0230(12) 0.0203(13) 0.0400(13) -0.0036(11) -0.0016(10) 0.0031(9)
C20 0.0335(14) 0.0272(13) 0.0421(14) -0.0025(12) 0.0047(11) -0.0009(11)
C16 0.0321(10) 0.0232(14) 0.0437(13) -0.0033(13) -0.0024(9) -0.0014(13)
C18 0.0320(14) 0.0484(16) 0.0425(15) -0.0131(14) 0.0004(12) 0.0054(12)
C19 0.0413(15) 0.0437(17) 0.0403(16) 0.0035(13) 0.0087(13) 0.0009(13)
C17 0.0335(14) 0.0281(15) 0.0537(17) -0.0121(12) -0.0034(12) 0.0021(10)

loop_
_atom_type_symbol
_atom_type_description
_atom_type_scat_dispersion_real
_atom_type_scat_dispersion_imag
_atom_type_scat_source
C C 0.0033 0.0016 'International Tables Vol C Tables 4.2.6.8 and 6.1.1.4'
H H 0.0000 0.0000 'International Tables Vol C Tables 4.2.6.8 and 6.1.1.4'
N N 0.0061 0.0033 'International Tables Vol C Tables 4.2.6.8 and 6.1.1.4'
O O 0.0106 0.0060 'International Tables Vol C Tables 4.2.6.8 and 6.1.1.4'
Cu Cu 0.3201 1.2651 'International Tables Vol C Tables 4.2.6.8 and 6.1.1.4'

loop_
_geom_angle_atom_site_label_1
_geom_angle_atom_site_label_2
_geom_angle_atom_site_label_3
_geom_angle
_geom_angle_site_symmetry_1
_geom_angle_site_symmetry_3
_geom_angle_publ_flag
O1 Cu1 N1 150.72(7) . . ?
O1 Cu1 N2 121.37(7) . . ?
N1 Cu1 N2 87.75(8) . . ?
O1 Cu1 O2 52.28(6) . . ?
N1 Cu1 O2 108.91(7) . . ?
N2 Cu1 O2 128.11(6) . . ?
C13 O1 Cu1 110.57(15) . . ?
C2 N2 C8 108.61(19) . . ?
C2 N2 C9 112.28(17) . . ?
C8 N2 C9 112.93(18) . . ?
C2 N2 Cu1 101.96(14) . . ?
C8 N2 Cu1 106.99(14) . . ?
C9 N2 Cu1 113.36(14) . . ?
C13 O2 Cu1 70.22(13) . . ?
O2 C13 O1 126.9(2) . . ?
O2 C13 C14 116.6(2) . . ?
O1 C13 C14 116.5(2) . . ?
C1 N1 C3 108.3(2) . . ?
C1 N1 C4 111.98(18) . . ?
C3 N1 C4 111.76(18) . . ?
C1 N1 Cu1 105.56(14) . . ?
C3 N1 Cu1 106.26(15) . . ?
C4 N1 Cu1 112.55(14) . . ?
C7 C4 N1 108.74(19) . . ?
C7 C4 C5 108.3(2) . . ?
N1 C4 C5 107.89(19) . . ?
C7 C4 C6 109.9(2) . . ?
N1 C4 C6 112.2(2) . . ?
C5 C4 C6 109.8(2) . . ?
N2 C2 C1 112.70(18) . . ?
N2 C2 H2A 109.1 . . ?
C1 C2 H2A 109.1 . . ?
N2 C2 H2B 109.1 . . ?
C1 C2 H2B 109.1 . . ?
H2A C2 H2B 107.8 . . ?
C9 C11 H11A 109.5 . . ?
C9 C11 H11B 109.5 . . ?
H11A C11 H11B 109.5 . . ?
C9 C11 H11C 109.5 . . ?
H11A C11 H11C 109.5 . . ?
H11B C11 H11C 109.5 . . ?
C9 C12 H12A 109.5 . . ?
C9 C12 H12B 109.5 . . ?
H12A C12 H12B 109.5 . . ?
C9 C12 H12C 109.5 . . ?
H12A C12 H12C 109.5 . . ?
H12B C12 H12C 109.5 . . ?
N2 C8 H8A 109.5 . . ?
N2 C8 H8B 109.5 . . ?
H8A C8 H8B 109.5 . . ?
N2 C8 H8C 109.5 . . ?
H8A C8 H8C 109.5 . . ?
H8B C8 H8C 109.5 . . ?
C4 C7 H7A 109.5 . . ?
C4 C7 H7B 109.5 . . ?
H7A C7 H7B 109.5 . . ?
C4 C7 H7C 109.5 . . ?
H7A C7 H7C 109.5 . . ?
H7B C7 H7C 109.5 . . ?
N1 C1 C2 111.89(18) . . ?
N1 C1 H1A 109.2 . . ?
C2 C1 H1A 109.2 . . ?
N1 C1 H1B 109.2 . . ?
C2 C1 H1B 109.2 . . ?
H1A C1 H1B 107.9 . . ?
N2 C9 C11 109.05(18) . . ?
N2 C9 C10 108.42(18) . . ?
C11 C9 C10 108.2(2) . . ?
N2 C9 C12 112.35(19) . . ?
C11 C9 C12 109.4(2) . . ?
C10 C9 C12 109.4(2) . . ?
N1 C3 H3A 109.5 . . ?
N1 C3 H3B 109.5 . . ?
H3A C3 H3B 109.5 . . ?
N1 C3 H3C 109.5 . . ?
H3A C3 H3C 109.5 . . ?
H3B C3 H3C 109.5 . . ?
O3 C14 C15 121.9(2) . . ?
O3 C14 C13 119.8(2) . . ?
C15 C14 C13 118.2(2) . . ?
C9 C10 H10A 109.5 . . ?
C9 C10 H10B 109.5 . . ?
H10A C10 H10B 109.5 . . ?
C9 C10 H10C 109.5 . . ?
H10A C10 H10C 109.5 . . ?
H10B C10 H10C 109.5 . . ?
C4 C5 H5A 109.5 . . ?
C4 C5 H5B 109.5 . . ?
H5A C5 H5B 109.5 . . ?
C4 C5 H5C 109.5 . . ?
H5A C5 H5C 109.5 . . ?
H5B C5 H5C 109.5 . . ?
C4 C6 H6A 109.5 . . ?
C4 C6 H6B 109.5 . . ?
H6A C6 H6B 109.5 . . ?
C4 C6 H6C 109.5 . . ?
H6A C6 H6C 109.5 . . ?
H6B C6 H6C 109.5 . . ?
C16 C15 C20 118.9(2) . . ?
C16 C15 C14 119.9(2) . . ?
C20 C15 C14 121.2(2) . . ?
C19 C20 C15 119.7(3) . . ?
C19 C20 H20A 120.1 . . ?
C15 C20 H20A 120.1 . . ?
C17 C16 C15 120.2(3) . . ?
C17 C16 H16A 119.9 . . ?
C15 C16 H16A 119.9 . . ?
C17 C18 C19 119.9(3) . . ?
C17 C18 H18A 120.0 . . ?
C19 C18 H18A 120.0 . . ?
C18 C19 C20 120.4(3) . . ?
C18 C19 H19A 119.8 . . ?
C20 C19 H19A 119.8 . . ?
C18 C17 C16 120.8(3) . . ?
C18 C17 H17A 119.6 . . ?
C16 C17 H17A 119.6 . . ?

loop_
_geom_bond_atom_site_label_1
_geom_bond_atom_site_label_2
_geom_bond_distance
_geom_bond_site_symmetry_2
_geom_bond_publ_flag
Cu1 O1 1.9341(17) . ?
Cu1 N1 2.0455(19) . ?
Cu1 N2 2.1615(19) . ?
Cu1 O2 2.8096(17) . ?
O1 C13 1.267(3) . ?
N2 C2 1.475(3) . ?
N2 C8 1.481(3) . ?
N2 C9 1.510(3) . ?
O2 C13 1.229(3) . ?
C13 C14 1.526(3) . ?
N1 C1 1.483(3) . ?
N1 C3 1.493(3) . ?
N1 C4 1.520(3) . ?
C4 C7 1.516(4) . ?
C4 C5 1.524(4) . ?
C4 C6 1.528(3) . ?
C2 C1 1.526(3) . ?
C2 H2A 0.9700 . ?
C2 H2B 0.9700 . ?
C11 C9 1.521(4) . ?
C11 H11A 0.9600 . ?
C11 H11B 0.9600 . ?
C11 H11C 0.9600 . ?
C12 C9 1.537(3) . ?
C12 H12A 0.9600 . ?
C12 H12B 0.9600 . ?
C12 H12C 0.9600 . ?
C8 H8A 0.9600 . ?
C8 H8B 0.9600 . ?
C8 H8C 0.9600 . ?
C7 H7A 0.9600 . ?
C7 H7B 0.9600 . ?
C7 H7C 0.9600 . ?
C1 H1A 0.9700 . ?
C1 H1B 0.9700 . ?
C9 C10 1.531(3) . ?
C3 H3A 0.9600 . ?
C3 H3B 0.9600 . ?
C3 H3C 0.9600 . ?
C14 O3 1.222(3) . ?
C14 C15 1.485(4) . ?
C10 H10A 0.9600 . ?
C10 H10B 0.9600 . ?
C10 H10C 0.9600 . ?
C5 H5A 0.9600 . ?
C5 H5B 0.9600 . ?
C5 H5C 0.9600 . ?
C6 H6A 0.9600 . ?
C6 H6B 0.9600 . ?
C6 H6C 0.9600 . ?
C15 C16 1.397(4) . ?
C15 C20 1.399(4) . ?
C20 C19 1.391(4) . ?
C20 H20A 0.9300 . ?
C16 C17 1.382(4) . ?
C16 H16A 0.9300 . ?
C18 C17 1.370(4) . ?
C18 C19 1.380(4) . ?
C18 H18A 0.9300 . ?
C19 H19A 0.9300 . ?
C17 H17A 0.9300 . ?

loop_
_geom_torsion_atom_site_label_1
_geom_torsion_atom_site_label_2
_geom_torsion_atom_site_label_3
_geom_torsion_atom_site_label_4
_geom_torsion
_geom_torsion_site_symmetry_1
_geom_torsion_site_symmetry_2
_geom_torsion_site_symmetry_3
_geom_torsion_site_symmetry_4
_geom_torsion_publ_flag
N1 Cu1 O1 C13 57.7(2) . . . . ?
N2 Cu1 O1 C13 -115.77(15) . . . . ?
O2 Cu1 O1 C13 0.48(14) . . . . ?
O1 Cu1 N2 C2 163.51(13) . . . . ?
N1 Cu1 N2 C2 -13.29(14) . . . . ?
O2 Cu1 N2 C2 99.13(14) . . . . ?
O1 Cu1 N2 C8 -82.55(16) . . . . ?
N1 Cu1 N2 C8 100.65(16) . . . . ?
O2 Cu1 N2 C8 -146.93(14) . . . . ?
O1 Cu1 N2 C9 42.60(17) . . . . ?
N1 Cu1 N2 C9 -134.20(15) . . . . ?
O2 Cu1 N2 C9 -21.78(17) . . . . ?
O1 Cu1 O2 C13 -0.49(14) . . . . ?
N1 Cu1 O2 C13 -154.74(14) . . . . ?
N2 Cu1 O2 C13 102.79(15) . . . . ?
Cu1 O2 C13 O1 0.7(2) . . . . ?
Cu1 O2 C13 C14 -179.6(2) . . . . ?
Cu1 O1 C13 O2 -1.1(3) . . . . ?
Cu1 O1 C13 C14 179.22(16) . . . . ?
O1 Cu1 N1 C1 173.15(14) . . . . ?
N2 Cu1 N1 C1 -12.45(14) . . . . ?
O2 Cu1 N1 C1 -142.20(14) . . . . ?
O1 Cu1 N1 C3 -71.9(2) . . . . ?
N2 Cu1 N1 C3 102.48(16) . . . . ?
O2 Cu1 N1 C3 -27.27(17) . . . . ?
O1 Cu1 N1 C4 50.7(2) . . . . ?
N2 Cu1 N1 C4 -134.89(15) . . . . ?
O2 Cu1 N1 C4 95.36(15) . . . . ?
C1 N1 C4 C7 177.4(2) . . . . ?
C3 N1 C4 C7 55.7(3) . . . . ?
Cu1 N1 C4 C7 -63.8(2) . . . . ?
C1 N1 C4 C5 -65.4(3) . . . . ?
C3 N1 C4 C5 172.9(2) . . . . ?
Cu1 N1 C4 C5 53.4(2) . . . . ?
C1 N1 C4 C6 55.7(3) . . . . ?
C3 N1 C4 C6 -66.1(3) . . . . ?
Cu1 N1 C4 C6 174.45(16) . . . . ?
C8 N2 C2 C1 -75.7(2) . . . . ?
C9 N2 C2 C1 158.72(19) . . . . ?
Cu1 N2 C2 C1 37.1(2) . . . . ?
C3 N1 C1 C2 -76.9(2) . . . . ?
C4 N1 C1 C2 159.36(19) . . . . ?
Cu1 N1 C1 C2 36.6(2) . . . . ?
N2 C2 C1 N1 -53.1(3) . . . . ?
C2 N2 C9 C11 175.65(19) . . . . ?
C8 N2 C9 C11 52.4(3) . . . . ?
Cu1 N2 C9 C11 -69.5(2) . . . . ?
C2 N2 C9 C10 -66.8(2) . . . . ?
C8 N2 C9 C10 170.0(2) . . . . ?
Cu1 N2 C9 C10 48.1(2) . . . . ?
C2 N2 C9 C12 54.2(3) . . . . ?
C8 N2 C9 C12 -69.0(3) . . . . ?
Cu1 N2 C9 C12 169.07(16) . . . . ?
O2 C13 C14 O3 -103.9(3) . . . . ?
O1 C13 C14 O3 75.8(3) . . . . ?
O2 C13 C14 C15 73.2(3) . . . . ?
O1 C13 C14 C15 -107.1(2) . . . . ?
O3 C14 C15 C16 11.0(4) . . . . ?
C13 C14 C15 C16 -166.0(2) . . . . ?
O3 C14 C15 C20 -170.0(2) . . . . ?
C13 C14 C15 C20 13.0(3) . . . . ?
C16 C15 C20 C19 -1.0(4) . . . . ?
C14 C15 C20 C19 179.9(2) . . . . ?
C20 C15 C16 C17 0.6(3) . . . . ?
C14 C15 C16 C17 179.6(2) . . . . ?
C17 C18 C19 C20 -0.8(4) . . . . ?
C15 C20 C19 C18 1.2(4) . . . . ?
C19 C18 C17 C16 0.3(4) . . . . ?
C15 C16 C17 C18 -0.2(4) . . . . ?
